data_2220660
loop_
_publ_author_name
'Anuradha, N.'
'Thiruvalluvar, A.'
'Pandiarajan, K.'
'Chitra, S.'
'Butcher, R. J.'

_publ_section_title
;
 2,3,5-Triphenylpyrazine
;
_journal_coeditor_code WN2297
_journal_issue 1
_journal_name_full 'Acta Crystallographica Section E'
_journal_page_first o106
_journal_paper_doi 10.1107/S1600536808041627
_journal_volume 65
_journal_year 2009
_chemical_formula_iupac 'C22 H16 N2'
_chemical_formula_moiety 'C22 H16 N2'
_chemical_formula_structural 'C22 H16 N2'
_chemical_formula_sum 'C22 H16 N2'
_chemical_formula_weight 308.37
_chemical_melting_point 421
_chemical_name_common Triphenylpyrazine
_chemical_name_systematic
;
2,3,5-Triphenylpyrazine
;
_space_group_IT_number 33
_symmetry_cell_setting orthorhombic
_symmetry_space_group_name_Hall 'P 2c -2n'
_symmetry_space_group_name_H-M 'P n a 21'
_atom_sites_solution_hydrogens geom
_atom_sites_solution_primary direct
_atom_sites_solution_secondary difmap
_cell_angle_alpha 90
_cell_angle_beta 90
_cell_angle_gamma 90
_cell_formula_units_Z 4
_cell_length_a 15.563(2)
_cell_length_b 6.2005(9)
_cell_length_c 16.845(3)
_cell_measurement_reflns_used 2955
_cell_measurement_temperature 296(2)
_cell_measurement_theta_max 21.15
_cell_measurement_theta_min 2.42
_cell_volume 1625.5(4)
_computing_cell_refinement 'SAINT-NT (Bruker, 2004)'
_computing_data_collection 'APEX2 (Bruker, 2004)'
_computing_data_reduction 'SAINT-NT (Bruker, 2004)'
_computing_molecular_graphics 'ORTEP-3 (Farrugia, 1997)'
_computing_publication_material 'PLATON (Spek, 2003)'
_computing_structure_refinement 'SHELXL97 (Sheldrick, 2008)'
_computing_structure_solution 'SHELXS97 (Sheldrick, 2008)'
_diffrn_ambient_temperature 296(2)
_diffrn_measured_fraction_theta_full 0.998
_diffrn_measured_fraction_theta_max 0.995
_diffrn_measurement_device_type 'Bruker APEXII CCD'
_diffrn_measurement_method '\f and \w'
_diffrn_radiation_monochromator graphite
_diffrn_radiation_source 'fine-focus sealed tube'
_diffrn_radiation_type MoK\a
_diffrn_radiation_wavelength 0.71073
_diffrn_reflns_av_R_equivalents 0.0911
_diffrn_reflns_av_sigmaI/netI 0.0569
_diffrn_reflns_limit_h_max 19
_diffrn_reflns_limit_h_min -19
_diffrn_reflns_limit_k_max 7
_diffrn_reflns_limit_k_min -7
_diffrn_reflns_limit_l_max 19
_diffrn_reflns_limit_l_min -20
_diffrn_reflns_number 17890
_diffrn_reflns_theta_full 25.00
_diffrn_reflns_theta_max 26.48
_diffrn_reflns_theta_min 2.42
_diffrn_standards_decay_% 0
_diffrn_standards_interval_count 0
_diffrn_standards_interval_time 0
_diffrn_standards_number 0
_exptl_absorpt_coefficient_mu 0.074
_exptl_absorpt_correction_T_max 0.9846
_exptl_absorpt_correction_T_min 0.9680
_exptl_absorpt_correction_type multi-scan
_exptl_absorpt_process_details '(SADABS; Bruker, 2004)'
_exptl_crystal_colour colourless
_exptl_crystal_density_diffrn 1.260
_exptl_crystal_density_method 'Not Measured'
_exptl_crystal_description chunk
_exptl_crystal_F_000 648
_exptl_crystal_size_max 0.44
_exptl_crystal_size_mid 0.35
_exptl_crystal_size_min 0.21
_refine_diff_density_max 0.134
_refine_diff_density_min -0.132
_refine_ls_extinction_coef 0.015(3)
_refine_ls_extinction_expression Fc^*^=kFc[1+0.001xFc^2^\l^3^/sin(2\q)]^-1/4^
_refine_ls_extinction_method 'SHELXL97 (Sheldrick, 2008)'
_refine_ls_goodness_of_fit_ref 1.021
_refine_ls_hydrogen_treatment constr
_refine_ls_matrix_type full
_refine_ls_number_parameters 218
_refine_ls_number_reflns 1730
_refine_ls_number_restraints 1
_refine_ls_restrained_S_all 1.021
_refine_ls_R_factor_all 0.0920
_refine_ls_R_factor_gt 0.0495
_refine_ls_shift/su_max 0.001
_refine_ls_shift/su_max_lt 0.001
_refine_ls_shift/su_mean 0.000
_refine_ls_structure_factor_coef Fsqd
_refine_ls_weighting_details 'calc w=1/[\s^2^(Fo^2^)+(0.0653P)^2^+0.1081P] where P=(Fo^2^+2Fc^2^)/3'
_refine_ls_weighting_scheme calc
_refine_ls_wR_factor_gt 0.1075
_refine_ls_wR_factor_ref 0.1292
_reflns_number_gt 1109
_reflns_number_total 1730
_reflns_threshold_expression I>2\s(I)
_cod_data_source_file wn2297.cif
_cod_data_source_block I
_cod_depositor_comments
;
The following automatic conversions were performed:
'_symmetry_cell_setting' value 'Orthorhombic' changed to 'orthorhombic'
according to '/home/saulius/struct/CIF-dictionaries/cif_core.dic'
dictionary named 'cif_core.dic' version 2.4.1 from 2010-06-29.

Automatic conversion script
Id: cif_fix_enum 1527 2010-12-29 10:47:43Z saulius 

The following automatic conversions were performed:

'_symmetry_cell_setting' value 'Orthorhombic' changed to
'orthorhombic' according to
/home/saulius/struct/CIF-dictionaries/cif_core.dic dictionary named
'cif_core.dic' version 2.4.1 from 2010-06-29.

Automatic conversion script
Id: cif_fix_values 1715 2011-07-08 13:25:40Z adriana 
;
_cod_database_code 2220660
_cod_database_fobs_code 2220660

loop_
_symmetry_equiv_pos_site_id
_symmetry_equiv_pos_as_xyz
1 x,y,z
2 -x,-y,1/2+z
3 1/2-x,1/2+y,1/2+z
4 1/2+x,1/2-y,z

loop_
_atom_site_aniso_label
_atom_site_aniso_U_11
_atom_site_aniso_U_22
_atom_site_aniso_U_33
_atom_site_aniso_U_12
_atom_site_aniso_U_13
_atom_site_aniso_U_23
N1 0.062(2) 0.052(2) 0.050(2) 0.0055(17) 0.0027(16) -0.0004(16)
N4 0.0533(19) 0.0458(18) 0.047(2) 0.0009(15) 0.0024(15) 0.0030(15)
C2 0.057(2) 0.042(2) 0.040(2) -0.0052(18) 0.0015(17) -0.0036(18)
C3 0.055(2) 0.039(2) 0.040(2) 0.0020(18) 0.0004(16) -0.0025(16)
C5 0.055(2) 0.047(2) 0.041(2) -0.0069(18) -0.0003(17) 0.0022(18)
C6 0.069(3) 0.057(2) 0.041(2) -0.002(2) -0.0020(19) -0.001(2)
C21 0.051(2) 0.047(2) 0.046(2) -0.0008(17) 0.0017(18) -0.0008(18)
C22 0.060(3) 0.050(2) 0.054(3) 0.000(2) 0.0030(19) -0.0013(19)
C23 0.067(3) 0.055(3) 0.079(3) 0.011(2) 0.007(3) 0.001(2)
C24 0.066(3) 0.077(3) 0.072(3) 0.013(3) 0.002(3) 0.008(3)
C25 0.067(3) 0.085(4) 0.053(3) 0.012(3) -0.006(2) 0.004(2)
C26 0.067(3) 0.062(3) 0.054(3) 0.002(2) -0.004(2) -0.002(2)
C31 0.054(2) 0.054(3) 0.042(2) 0.0078(19) -0.0010(18) 0.0036(18)
C32 0.077(3) 0.047(2) 0.051(3) 0.003(2) 0.009(2) 0.002(2)
C33 0.077(3) 0.056(3) 0.063(3) 0.006(2) 0.012(2) 0.015(2)
C34 0.076(3) 0.076(3) 0.046(3) 0.015(3) 0.009(2) 0.014(3)
C35 0.089(3) 0.070(3) 0.047(3) 0.017(3) 0.001(2) -0.006(2)
C36 0.079(3) 0.046(2) 0.048(3) 0.009(2) 0.001(2) -0.004(2)
C51 0.049(2) 0.045(2) 0.051(2) -0.0034(18) -0.0025(18) 0.0050(19)
C52 0.064(3) 0.056(3) 0.063(3) -0.001(2) 0.005(2) 0.013(2)
C53 0.066(3) 0.061(3) 0.092(4) 0.012(2) 0.008(3) 0.011(3)
C54 0.075(3) 0.056(3) 0.093(4) 0.007(3) -0.019(3) 0.019(3)
C55 0.098(4) 0.072(3) 0.061(3) 0.010(3) -0.013(3) 0.012(3)
C56 0.085(3) 0.064(3) 0.051(3) 0.013(2) -0.010(2) 0.006(2)

loop_
_atom_site_type_symbol
_atom_site_label
_atom_site_fract_x
_atom_site_fract_y
_atom_site_fract_z
_atom_site_U_iso_or_equiv
_atom_site_thermal_displace_type
_atom_site_calc_flag
_atom_site_refinement_flags
_atom_site_occupancy
N N1 0.2355(2) 0.1296(5) 0.19242(19) 0.0547(12) Uani d . 1.000
N N4 0.3436(2) -0.1252(5) 0.10173(19) 0.0487(11) Uani d . 1.000
C C2 0.2412(3) 0.1612(5) 0.1141(2) 0.0463(12) Uani d . 1.000
C C3 0.3009(3) 0.0395(6) 0.0686(2) 0.0447(12) Uani d . 1.000
C C5 0.3329(3) -0.1640(6) 0.1791(2) 0.0477(12) Uani d . 1.000
C C6 0.2822(3) -0.0252(7) 0.2244(3) 0.0557(14) Uani d . 1.000
C C21 0.1810(3) 0.3188(6) 0.0793(2) 0.0480(12) Uani d . 1.000
C C22 0.1658(3) 0.5110(6) 0.1192(3) 0.0547(16) Uani d . 1.000
C C23 0.1074(3) 0.6577(7) 0.0897(3) 0.0670(17) Uani d . 1.000
C C24 0.0622(3) 0.6125(8) 0.0212(3) 0.0717(17) Uani d . 1.000
C C25 0.0760(3) 0.4218(8) -0.0185(3) 0.0683(19) Uani d . 1.000
C C26 0.1359(3) 0.2775(8) 0.0110(3) 0.0610(17) Uani d . 1.000
C C31 0.3243(3) 0.0908(7) -0.0142(2) 0.0500(14) Uani d . 1.000
C C32 0.3486(3) 0.2977(7) -0.0358(3) 0.0583(16) Uani d . 1.000
C C33 0.3772(3) 0.3414(7) -0.1116(3) 0.0653(17) Uani d . 1.000
C C34 0.3783(3) 0.1810(8) -0.1676(3) 0.0660(17) Uani d . 1.000
C C35 0.3525(3) -0.0229(8) -0.1474(3) 0.0687(17) Uani d . 1.000
C C36 0.3261(3) -0.0692(6) -0.0714(2) 0.0577(16) Uani d . 1.000
C C51 0.3770(3) -0.3528(6) 0.2136(2) 0.0483(12) Uani d . 1.000
C C52 0.4302(3) -0.4792(7) 0.1662(3) 0.0610(17) Uani d . 1.000
C C53 0.4682(3) -0.6620(7) 0.1961(3) 0.0730(19) Uani d . 1.000
C C54 0.4543(3) -0.7247(8) 0.2734(3) 0.0747(19) Uani d . 1.000
C C55 0.4017(4) -0.6012(8) 0.3210(3) 0.0770(19) Uani d . 1.000
C C56 0.3635(3) -0.4195(7) 0.2911(3) 0.0667(17) Uani d . 1.000
H H6 0.28114 -0.04259 0.27921 0.0669 Uiso calc R 1.000
H H22 0.19510 0.54089 0.16601 0.0653 Uiso calc R 1.000
H H23 0.09840 0.78757 0.11605 0.0803 Uiso calc R 1.000
H H24 0.02234 0.71109 0.00186 0.0859 Uiso calc R 1.000
H H25 0.04549 0.39011 -0.06447 0.0819 Uiso calc R 1.000
H H26 0.14584 0.14928 -0.01612 0.0727 Uiso calc R 1.000
H H32 0.34552 0.40842 0.00137 0.0699 Uiso calc R 1.000
H H33 0.39584 0.47943 -0.12464 0.0783 Uiso calc R 1.000
H H34 0.39640 0.21058 -0.21902 0.0788 Uiso calc R 1.000
H H35 0.35281 -0.13135 -0.18555 0.0820 Uiso calc R 1.000
H H36 0.30936 -0.20876 -0.05833 0.0693 Uiso calc R 1.000
H H52 0.44015 -0.43949 0.11371 0.0731 Uiso calc R 1.000
H H53 0.50365 -0.74446 0.16366 0.0872 Uiso calc R 1.000
H H54 0.48007 -0.84883 0.29325 0.0894 Uiso calc R 1.000
H H55 0.39220 -0.64112 0.37352 0.0927 Uiso calc R 1.000
H H56 0.32749 -0.33888 0.32367 0.0800 Uiso calc R 1.000

loop_
_atom_type_symbol
_atom_type_description
_atom_type_scat_dispersion_real
_atom_type_scat_dispersion_imag
_atom_type_scat_source
N N 0.0061 0.0033 'International Tables Vol C Tables 4.2.6.8 and 6.1.1.4'
H H 0.0000 0.0000 'International Tables Vol C Tables 4.2.6.8 and 6.1.1.4'
C C 0.0033 0.0016 'International Tables Vol C Tables 4.2.6.8 and 6.1.1.4'

loop_
_geom_angle_atom_site_label_1
_geom_angle_atom_site_label_2
_geom_angle_atom_site_label_3
_geom_angle_site_symmetry_1
_geom_angle_site_symmetry_2
_geom_angle_site_symmetry_3
_geom_angle
_geom_angle_publ_flag
C2 N1 C6 . . . 118.2(4) no
C3 N4 C5 . . . 118.8(3) no
N1 C2 C3 . . . 119.9(3) no
N1 C2 C21 . . . 116.6(3) no
C3 C2 C21 . . . 123.5(3) no
N4 C3 C2 . . . 120.3(3) no
N4 C3 C31 . . . 115.8(4) no
C2 C3 C31 . . . 123.8(3) no
N4 C5 C6 . . . 119.6(4) no
N4 C5 C51 . . . 118.0(3) no
C6 C5 C51 . . . 122.5(3) no
N1 C6 C5 . . . 122.5(4) no
C2 C21 C22 . . . 119.0(3) no
C2 C21 C26 . . . 122.3(4) no
C22 C21 C26 . . . 118.6(4) no
C21 C22 C23 . . . 120.3(4) no
C22 C23 C24 . . . 120.2(4) no
C23 C24 C25 . . . 120.1(4) no
C24 C25 C26 . . . 119.1(5) no
C21 C26 C25 . . . 121.7(4) no
C3 C31 C32 . . . 121.0(4) no
C3 C31 C36 . . . 120.6(4) no
C32 C31 C36 . . . 118.4(4) no
C31 C32 C33 . . . 120.9(4) no
C32 C33 C34 . . . 119.9(4) no
C33 C34 C35 . . . 119.7(5) no
C34 C35 C36 . . . 120.8(4) no
C31 C36 C35 . . . 120.3(4) no
C5 C51 C52 . . . 119.8(3) no
C5 C51 C56 . . . 122.5(4) no
C52 C51 C56 . . . 117.6(4) no
C51 C52 C53 . . . 120.7(4) no
C52 C53 C54 . . . 120.8(4) no
C53 C54 C55 . . . 119.1(5) no
C54 C55 C56 . . . 120.1(5) no
C51 C56 C55 . . . 121.8(4) no
N1 C6 H6 . . . 119.00 no
C5 C6 H6 . . . 119.00 no
C21 C22 H22 . . . 120.00 no
C23 C22 H22 . . . 120.00 no
C22 C23 H23 . . . 120.00 no
C24 C23 H23 . . . 120.00 no
C23 C24 H24 . . . 120.00 no
C25 C24 H24 . . . 120.00 no
C24 C25 H25 . . . 120.00 no
C26 C25 H25 . . . 120.00 no
C21 C26 H26 . . . 119.00 no
C25 C26 H26 . . . 119.00 no
C31 C32 H32 . . . 119.00 no
C33 C32 H32 . . . 120.00 no
C32 C33 H33 . . . 120.00 no
C34 C33 H33 . . . 120.00 no
C33 C34 H34 . . . 120.00 no
C35 C34 H34 . . . 120.00 no
C34 C35 H35 . . . 120.00 no
C36 C35 H35 . . . 120.00 no
C31 C36 H36 . . . 120.00 no
C35 C36 H36 . . . 120.00 no
C51 C52 H52 . . . 120.00 no
C53 C52 H52 . . . 120.00 no
C52 C53 H53 . . . 120.00 no
C54 C53 H53 . . . 120.00 no
C53 C54 H54 . . . 120.00 no
C55 C54 H54 . . . 120.00 no
C54 C55 H55 . . . 120.00 no
C56 C55 H55 . . . 120.00 no
C51 C56 H56 . . . 119.00 no
C55 C56 H56 . . . 119.00 no

loop_
_geom_bond_atom_site_label_1
_geom_bond_atom_site_label_2
_geom_bond_site_symmetry_1
_geom_bond_site_symmetry_2
_geom_bond_distance
_geom_bond_publ_flag
N1 C2 . . 1.337(5) no
N1 C6 . . 1.319(6) no
N4 C3 . . 1.340(5) no
N4 C5 . . 1.336(5) no
C2 C3 . . 1.421(6) no
C2 C21 . . 1.475(6) no
C3 C31 . . 1.476(5) no
C5 C6 . . 1.395(6) no
C5 C51 . . 1.476(6) no
C21 C22 . . 1.389(6) no
C21 C26 . . 1.372(6) no
C22 C23 . . 1.379(6) no
C23 C24 . . 1.380(7) no
C24 C25 . . 1.375(7) no
C25 C26 . . 1.384(7) no
C31 C32 . . 1.386(6) no
C31 C36 . . 1.383(5) no
C32 C33 . . 1.379(7) no
C33 C34 . . 1.371(7) no
C34 C35 . . 1.370(7) no
C35 C36 . . 1.375(6) no
C51 C52 . . 1.392(6) no
C51 C56 . . 1.386(6) no
C52 C53 . . 1.374(6) no
C53 C54 . . 1.376(7) no
C54 C55 . . 1.378(7) no
C55 C56 . . 1.370(7) no
C6 H6 . . 0.9300 no
C22 H22 . . 0.9300 no
C23 H23 . . 0.9300 no
C24 H24 . . 0.9300 no
C25 H25 . . 0.9300 no
C26 H26 . . 0.9300 no
C32 H32 . . 0.9300 no
C33 H33 . . 0.9300 no
C34 H34 . . 0.9300 no
C35 H35 . . 0.9300 no
C36 H36 . . 0.9300 no
C52 H52 . . 0.9300 no
C53 H53 . . 0.9300 no
C54 H54 . . 0.9300 no
C55 H55 . . 0.9300 no
C56 H56 . . 0.9300 no

loop_
_geom_contact_atom_site_label_1
_geom_contact_atom_site_label_2
_geom_contact_distance
_geom_contact_site_symmetry_1
_geom_contact_site_symmetry_2
_geom_contact_publ_flag
N1 N4 2.768(4) . . no
N4 N1 2.768(4) . . no
N1 H22 2.6600 . . no
N1 H35 2.8800 . 3_555 no
N4 H36 2.8000 . . no
N4 H52 2.4700 . . no
C5 C22 3.441(6) . 1_545 no
C6 C34 3.587(7) . 3_545 no
C6 C54 3.366(7) . 1_565 no
C21 C32 3.253(6) . . no
C22 C5 3.441(6) . 1_565 no
C26 C32 3.405(7) . . no
C26 C31 3.181(7) . . no
C31 C26 3.181(7) . . no
C32 C26 3.405(7) . . no
C32 C21 3.253(6) . . no
C34 C6 3.587(7) . 3_554 no
C35 C56 3.576(7) . 3_554 no
C54 C6 3.366(7) . 1_545 no
C56 C35 3.576(7) . 3_545 no
C2 H32 2.9300 . . no
C3 H26 2.8900 . . no
C5 H22 2.8300 . 1_545 no
C6 H56 2.6600 . . no
C21 H32 2.9300 . . no
C24 H55 3.0000 . 3_564 no
C31 H26 2.8000 . . no
C33 H25 3.0900 . 4_555 no
C34 H54 3.0900 . 2_644 no
C35 H54 2.9000 . 2_644 no
C35 H56 3.0600 . 3_554 no
C51 H22 3.0200 . 1_545 no
C52 H23 3.0000 . 4_555 no
C56 H6 2.6700 . . no
H6 C56 2.6700 . . no
H6 H56 2.1100 . . no
H22 N1 2.6600 . . no
H22 C5 2.8300 . 1_565 no
H22 C51 3.0200 . 1_565 no
H23 C52 3.0000 . 4_455 no
H25 C33 3.0900 . 4_455 no
H26 C3 2.8900 . . no
H26 C31 2.8000 . . no
H32 C2 2.9300 . . no
H32 C21 2.9300 . . no
H32 H52 2.5800 . 1_565 no
H35 N1 2.8800 . 3_544 no
H36 N4 2.8000 . . no
H52 N4 2.4700 . . no
H52 H32 2.5800 . 1_545 no
H54 C34 3.0900 . 2_645 no
H54 C35 2.9000 . 2_645 no
H55 C24 3.0000 . 3_535 no
H56 C6 2.6600 . . no
H56 H6 2.1100 . . no
H56 C35 3.0600 . 3_545 no

loop_
_geom_hbond_atom_site_label_D
_geom_hbond_atom_site_label_H
_geom_hbond_atom_site_label_A
_geom_hbond_site_symmetry_A
_geom_hbond_distance_DH
_geom_hbond_distance_HA
_geom_hbond_distance_DA
_geom_hbond_angle_DHA
_geom_hbond_publ_flag
C53 H53 Cg 4_545 0.93 2.98 3.909(5) 174 yes

loop_
_geom_torsion_atom_site_label_1
_geom_torsion_atom_site_label_2
_geom_torsion_atom_site_label_3
_geom_torsion_atom_site_label_4
_geom_torsion_site_symmetry_1
_geom_torsion_site_symmetry_2
_geom_torsion_site_symmetry_3
_geom_torsion_site_symmetry_4
_geom_torsion
_geom_torsion_publ_flag
C6 N1 C2 C3 . . . . -4.3(6) no
C6 N1 C2 C21 . . . . 173.4(4) no
C2 N1 C6 C5 . . . . -3.9(6) no
C5 N4 C3 C2 . . . . -4.0(6) no
C5 N4 C3 C31 . . . . 172.3(4) no
C3 N4 C5 C6 . . . . -4.0(6) no
C3 N4 C5 C51 . . . . 176.9(4) no
N1 C2 C3 N4 . . . . 8.5(6) no
N1 C2 C3 C31 . . . . -167.5(4) no
C21 C2 C3 N4 . . . . -169.0(4) no
C21 C2 C3 C31 . . . . 15.0(6) no
N1 C2 C21 C22 . . . . 42.2(6) no
N1 C2 C21 C26 . . . . -134.2(4) no
C3 C2 C21 C22 . . . . -140.2(4) no
C3 C2 C21 C26 . . . . 43.4(6) no
N4 C3 C31 C32 . . . . -126.1(4) no
N4 C3 C31 C36 . . . . 51.0(6) no
C2 C3 C31 C32 . . . . 50.0(7) no
C2 C3 C31 C36 . . . . -132.9(5) no
N4 C5 C6 N1 . . . . 8.4(7) no
C51 C5 C6 N1 . . . . -172.6(4) no
N4 C5 C51 C52 . . . . 2.3(6) no
N4 C5 C51 C56 . . . . -173.5(4) no
C6 C5 C51 C52 . . . . -176.8(4) no
C6 C5 C51 C56 . . . . 7.5(7) no
C2 C21 C22 C23 . . . . -177.5(4) no
C26 C21 C22 C23 . . . . -0.9(7) no
C2 C21 C26 C25 . . . . 176.3(4) no
C22 C21 C26 C25 . . . . -0.2(7) no
C21 C22 C23 C24 . . . . 1.4(7) no
C22 C23 C24 C25 . . . . -0.8(7) no
C23 C24 C25 C26 . . . . -0.3(7) no
C24 C25 C26 C21 . . . . 0.8(7) no
C3 C31 C32 C33 . . . . 174.6(4) no
C36 C31 C32 C33 . . . . -2.6(7) no
C3 C31 C36 C35 . . . . -176.4(4) no
C32 C31 C36 C35 . . . . 0.8(7) no
C31 C32 C33 C34 . . . . 2.8(7) no
C32 C33 C34 C35 . . . . -1.3(7) no
C33 C34 C35 C36 . . . . -0.5(7) no
C34 C35 C36 C31 . . . . 0.7(7) no
C5 C51 C52 C53 . . . . -176.5(4) no
C56 C51 C52 C53 . . . . -0.6(7) no
C5 C51 C56 C55 . . . . 176.7(5) no
C52 C51 C56 C55 . . . . 0.9(7) no
C51 C52 C53 C54 . . . . 0.3(7) no
C52 C53 C54 C55 . . . . -0.2(7) no
C53 C54 C55 C56 . . . . 0.5(8) no
C54 C55 C56 C51 . . . . -0.9(8) no

loop_
_cod_related_entry_id
_cod_related_entry_database
_cod_related_entry_code
1 ChemSpider 16106624
